data_2218768
loop_
_publ_author_name
'Yang, Bo'

_publ_section_title
;
 1-Hydroxyethyl-2-methyl-5-nitroimidazolium
 3-carboxy-4-hydroxybenzenesulfonate
;
_journal_coeditor_code LH2643
_journal_issue 7
_journal_name_full 'Acta Crystallographica Section E'
_journal_page_first o1338
_journal_page_last o1339
_journal_paper_doi 10.1107/S1600536808018643
_journal_volume 64
_journal_year 2008
_chemical_formula_iupac 'C6 H10 N3 O3 +, C7 H5 O6 S -'
_chemical_formula_moiety 'C6 H10 N3 O3 +, C7 H5 O6 S -'
_chemical_formula_sum 'C13 H15 N3 O9 S'
_chemical_formula_weight 389.34
_chemical_name_systematic
;1-Hydroxyethyl-2-methyl-5-nitroimidazolium
 3-carboxy-4-hydroxybenzenesulfonate
;
_space_group_IT_number 14
_symmetry_cell_setting monoclinic
_symmetry_space_group_name_Hall '-P 2yn'
_symmetry_space_group_name_H-M 'P 1 21/n 1'
_atom_sites_solution_hydrogens geom
_atom_sites_solution_primary direct
_atom_sites_solution_secondary difmap
_audit_creation_method SHELXL-97
_cell_angle_alpha 90.00
_cell_angle_beta 100.4130(10)
_cell_angle_gamma 90.00
_cell_formula_units_Z 4
_cell_length_a 8.8438(3)
_cell_length_b 13.0249(4)
_cell_length_c 14.148(5)
_cell_measurement_reflns_used 9747
_cell_measurement_temperature 294(2)
_cell_measurement_theta_max 28.16
_cell_measurement_theta_min 2.53
_cell_volume 1602.9(6)
_computing_cell_refinement 'SAINT (Bruker, 2001)'
_computing_data_collection 'SMART (Bruker, 2001)'
_computing_data_reduction 'SAINT (Bruker, 2001)'
_computing_molecular_graphics 'PLATON (Spek, 2003)'
_computing_publication_material 'PLATON (Spek, 2003)'
_computing_structure_refinement 'SHELXL97 (Sheldrick, 2008)'
_computing_structure_solution 'SHELXS97 (Sheldrick, 2008)'
_diffrn_ambient_temperature 294(2)
_diffrn_measured_fraction_theta_full 0.999
_diffrn_measured_fraction_theta_max 0.999
_diffrn_measurement_device_type 'Bruker SMART APEX CCD area-detector'
_diffrn_measurement_method '0.3\% wide \w exposures'
_diffrn_radiation_monochromator graphite
_diffrn_radiation_source 'fine focus sealed Siemens Mo tube'
_diffrn_radiation_type 'Mo k\a'
_diffrn_radiation_wavelength 0.71073
_diffrn_reflns_av_R_equivalents 0.0201
_diffrn_reflns_av_sigmaI/netI 0.0170
_diffrn_reflns_limit_h_max 11
_diffrn_reflns_limit_h_min -11
_diffrn_reflns_limit_k_max 16
_diffrn_reflns_limit_k_min -16
_diffrn_reflns_limit_l_max 18
_diffrn_reflns_limit_l_min -18
_diffrn_reflns_number 17399
_diffrn_reflns_theta_full 27.00
_diffrn_reflns_theta_max 27.00
_diffrn_reflns_theta_min 2.14
_exptl_absorpt_coefficient_mu 0.260
_exptl_absorpt_correction_T_max 0.9498
_exptl_absorpt_correction_T_min 0.9045
_exptl_absorpt_correction_type multi-scan
_exptl_absorpt_process_details '(SADABS; Sheldrick, 1997)'
_exptl_crystal_colour colorless
_exptl_crystal_density_diffrn 1.613
_exptl_crystal_density_method 'not measured'
_exptl_crystal_description block
_exptl_crystal_F_000 808
_exptl_crystal_size_max 0.35
_exptl_crystal_size_mid 0.26
_exptl_crystal_size_min 0.20
_refine_diff_density_max 0.321
_refine_diff_density_min -0.305
_refine_ls_extinction_method none
_refine_ls_goodness_of_fit_ref 1.065
_refine_ls_hydrogen_treatment mixed
_refine_ls_matrix_type full
_refine_ls_number_parameters 262
_refine_ls_number_reflns 3503
_refine_ls_number_restraints 4
_refine_ls_restrained_S_all 1.078
_refine_ls_R_factor_all 0.0454
_refine_ls_R_factor_gt 0.0419
_refine_ls_shift/su_max 0.000
_refine_ls_shift/su_mean 0.000
_refine_ls_structure_factor_coef Fsqd
_refine_ls_weighting_details 'calc w=1/[\s^2^(Fo^2^)+(0.0695P)^2^+0.4716P] where P=(Fo^2^+2Fc^2^)/3'
_refine_ls_weighting_scheme calc
_refine_ls_wR_factor_gt 0.1159
_refine_ls_wR_factor_ref 0.1183
_reflns_number_gt 3156
_reflns_number_total 3503
_reflns_threshold_expression I>2\s(I)
_cod_data_source_file lh2643.cif
_cod_data_source_block I
_cod_depositor_comments
;
The following automatic conversions were performed:
'_symmetry_cell_setting' value 'Monoclinic' changed to 'monoclinic'
according to '/home/saulius/struct/CIF-dictionaries/cif_core.dic'
dictionary named 'cif_core.dic' version 2.4.1 from 2010-06-29.

Automatic conversion script
Id: cif_fix_enum 1527 2010-12-29 10:47:43Z saulius 

The following automatic conversions were performed:

'_symmetry_cell_setting' value 'Monoclinic' changed to 'monoclinic'
according to /home/saulius/struct/CIF-dictionaries/cif_core.dic
dictionary named 'cif_core.dic' version 2.4.1 from 2010-06-29.

Automatic conversion script
Id: cif_fix_values 1715 2011-07-08 13:25:40Z adriana 
;
_cod_original_sg_symbol_H-M 'P 21/n'
_cod_database_code 2218768
_cod_database_fobs_code 2218768

loop_
_symmetry_equiv_pos_as_xyz
'x, y, z'
'-x+1/2, y+1/2, -z+1/2'
'-x, -y, -z'
'x-1/2, -y-1/2, z-1/2'

loop_
_atom_site_type_symbol
_atom_site_label
_atom_site_fract_x
_atom_site_fract_y
_atom_site_fract_z
_atom_site_U_iso_or_equiv
_atom_site_adp_type
_atom_site_calc_flag
_atom_site_refinement_flags
_atom_site_occupancy
_atom_site_disorder_assembly
_atom_site_disorder_group
C C1 0.26714(18) 0.68882(13) 0.68052(11) 0.0389(3) Uani d . 1 . .
C C2 0.3234(2) 0.78986(13) 0.68903(12) 0.0441(4) Uani d . 1 . .
C C3 0.4814(2) 0.80629(14) 0.69525(14) 0.0520(4) Uani d . 1 . .
H H3 0.5198 0.8729 0.7007 0.062 Uiso calc R 1 . .
C C4 0.5807(2) 0.72533(14) 0.69348(13) 0.0462(4) Uani d . 1 . .
H H4 0.6851 0.7376 0.6965 0.055 Uiso calc R 1 . .
C C5 0.52498(18) 0.62468(13) 0.68713(11) 0.0380(3) Uani d . 1 . .
C C6 0.36914(18) 0.60747(13) 0.68103(11) 0.0380(3) Uani d . 1 . .
H H6 0.3320 0.5405 0.6772 0.046 Uiso calc R 1 . .
C C7 0.1012(2) 0.67003(14) 0.67435(13) 0.0433(4) Uani d . 1 . .
C C8 0.1649(2) 0.27776(14) 0.56001(12) 0.0443(4) Uani d . 1 A .
C C9 0.2283(2) 0.36913(14) 0.54592(13) 0.0474(4) Uani d . 1 A .
H H9 0.1782 0.4318 0.5342 0.057 Uiso calc R 1 . .
C C10 0.41167(19) 0.25196(13) 0.56990(11) 0.0405(4) Uani d . 1 A .
C C11 0.5662(2) 0.20700(17) 0.58081(16) 0.0591(5) Uani d . 1 . .
H H11A 0.6376 0.2584 0.5680 0.089 Uiso calc R 1 . .
H H11B 0.5650 0.1512 0.5363 0.089 Uiso calc R 1 . .
H H11C 0.5969 0.1820 0.6452 0.089 Uiso calc R 1 . .
C C12 0.2655(3) 0.09157(14) 0.58498(13) 0.0546(5) Uani d . 1 A .
H H12A 0.1935 0.0764 0.6273 0.065 Uiso calc R 1 . .
H H12B 0.3647 0.0633 0.6137 0.065 Uiso calc R 1 . .
C C13 0.2110(3) 0.04186(16) 0.48829(16) 0.0625(6) Uani d D 1 . .
H H13A 0.2000 -0.0315 0.4965 0.075 Uiso calc PR 0.860(4) A 1
H H13B 0.1113 0.0694 0.4597 0.075 Uiso calc PR 0.860(4) A 1
H H13C 0.2960 0.0404 0.4535 0.075 Uiso d PR 0.140(4) A 2
H H13D 0.1834 -0.0288 0.4987 0.075 Uiso d PR 0.140(4) A 2
N N1 0.27916(17) 0.20437(10) 0.57531(10) 0.0415(3) Uani d . 1 . .
N N2 0.38028(18) 0.35061(12) 0.55237(11) 0.0441(3) Uani d . 1 . .
H H2 0.447(3) 0.3933(19) 0.5509(15) 0.055(6) Uiso d . 1 . .
N N3 0.0052(2) 0.26065(16) 0.56153(12) 0.0582(4) Uani d . 1 . .
O O1 0.06220(15) 0.57238(10) 0.66817(11) 0.0551(4) Uani d . 1 . .
H H1 -0.029(3) 0.567(2) 0.6806(19) 0.083 Uiso d . 1 . .
O O2 0.00803(16) 0.73868(11) 0.67490(13) 0.0644(4) Uani d . 1 . .
O O3 0.23266(19) 0.87220(10) 0.69337(12) 0.0612(4) Uani d . 1 . .
H H3A 0.144(4) 0.849(3) 0.688(2) 0.092 Uiso d . 1 . .
O O4 0.80111(14) 0.55223(12) 0.72322(11) 0.0577(4) Uani d . 1 . .
O O5 0.59335(15) 0.44064(11) 0.74685(10) 0.0552(4) Uani d . 1 . .
O O6 0.62653(14) 0.48356(9) 0.58626(9) 0.0447(3) Uani d . 1 . .
O O7 -0.0358(2) 0.17473(15) 0.58045(15) 0.0874(6) Uani d . 1 A .
O O8 -0.0796(2) 0.33520(18) 0.54514(15) 0.0865(6) Uani d . 1 A .
O O9 0.3138(2) 0.06004(17) 0.42931(13) 0.0725(7) Uani d PD 0.860(4) A 1
H H9A 0.260(4) 0.065(3) 0.3759(14) 0.109 Uiso d PD 0.860(4) A 1
O O9' 0.1003(12) 0.0853(9) 0.4339(7) 0.066(4) Uani d PD 0.140(4) A 2
H H9' 0.13(3) 0.135(12) 0.408(15) 0.099 Uiso d PD 0.140(4) A 2
S S1 0.64580(4) 0.51687(3) 0.68609(3) 0.03782(14) Uani d . 1 . .

loop_
_atom_site_aniso_label
_atom_site_aniso_U_11
_atom_site_aniso_U_22
_atom_site_aniso_U_33
_atom_site_aniso_U_12
_atom_site_aniso_U_13
_atom_site_aniso_U_23
C1 0.0401(8) 0.0393(8) 0.0371(8) -0.0030(7) 0.0064(6) -0.0011(6)
C2 0.0514(10) 0.0369(8) 0.0437(9) -0.0007(7) 0.0078(7) 0.0033(7)
C3 0.0565(11) 0.0377(9) 0.0610(11) -0.0127(8) 0.0084(9) 0.0039(8)
C4 0.0425(9) 0.0445(9) 0.0514(10) -0.0126(7) 0.0077(7) 0.0038(7)
C5 0.0367(8) 0.0395(8) 0.0381(8) -0.0048(6) 0.0070(6) 0.0012(6)
C6 0.0380(8) 0.0358(8) 0.0404(8) -0.0065(6) 0.0075(6) -0.0027(6)
C7 0.0412(8) 0.0417(9) 0.0472(9) 0.0003(7) 0.0088(7) -0.0034(7)
C8 0.0451(9) 0.0486(10) 0.0391(8) -0.0103(7) 0.0073(7) -0.0059(7)
C9 0.0491(9) 0.0401(9) 0.0517(10) -0.0048(7) 0.0058(8) -0.0027(7)
C10 0.0464(9) 0.0394(8) 0.0343(8) -0.0087(7) 0.0036(6) -0.0016(6)
C11 0.0510(10) 0.0617(12) 0.0620(12) 0.0035(9) 0.0035(9) 0.0017(10)
C12 0.0836(14) 0.0359(9) 0.0447(9) -0.0151(9) 0.0128(9) 0.0021(7)
C13 0.0888(16) 0.0447(10) 0.0561(12) -0.0255(11) 0.0188(11) -0.0107(9)
N1 0.0520(8) 0.0365(7) 0.0351(7) -0.0120(6) 0.0060(6) -0.0017(5)
N2 0.0465(8) 0.0371(7) 0.0480(8) -0.0133(6) 0.0066(6) -0.0014(6)
N3 0.0501(9) 0.0760(12) 0.0500(9) -0.0176(9) 0.0134(7) -0.0135(8)
O1 0.0359(6) 0.0428(7) 0.0875(10) -0.0024(5) 0.0135(6) -0.0028(6)
O2 0.0482(7) 0.0479(8) 0.0985(12) 0.0063(6) 0.0172(7) -0.0104(7)
O3 0.0614(8) 0.0360(7) 0.0852(11) 0.0023(6) 0.0104(8) 0.0021(7)
O4 0.0333(6) 0.0637(9) 0.0728(9) -0.0072(6) 0.0014(6) -0.0126(7)
O5 0.0534(7) 0.0544(8) 0.0578(8) 0.0007(6) 0.0105(6) 0.0214(6)
O6 0.0486(7) 0.0396(6) 0.0456(7) -0.0045(5) 0.0079(5) -0.0006(5)
O7 0.0759(11) 0.0821(12) 0.1140(15) -0.0409(10) 0.0429(10) -0.0266(11)
O8 0.0517(9) 0.1110(16) 0.0978(13) 0.0069(10) 0.0161(9) 0.0071(11)
O9 0.0805(13) 0.0892(14) 0.0503(10) -0.0317(11) 0.0186(9) -0.0189(9)
O9' 0.082(8) 0.066(7) 0.047(6) 0.001(6) 0.006(5) -0.013(5)
S1 0.0307(2) 0.0400(2) 0.0417(2) -0.00536(14) 0.00351(15) 0.00333(15)

loop_
_atom_type_symbol
_atom_type_description
_atom_type_scat_dispersion_real
_atom_type_scat_dispersion_imag
_atom_type_scat_source
C C 0.0033 0.0016 'International Tables Vol C Tables 4.2.6.8 and 6.1.1.4'
H H 0.0000 0.0000 'International Tables Vol C Tables 4.2.6.8 and 6.1.1.4'
N N 0.0061 0.0033 'International Tables Vol C Tables 4.2.6.8 and 6.1.1.4'
O O 0.0106 0.0060 'International Tables Vol C Tables 4.2.6.8 and 6.1.1.4'
S S 0.1246 0.1234 'International Tables Vol C Tables 4.2.6.8 and 6.1.1.4'

loop_
_geom_angle_atom_site_label_1
_geom_angle_atom_site_label_2
_geom_angle_atom_site_label_3
_geom_angle
_geom_angle_publ_flag
C6 C1 C2 119.60(15) no
C6 C1 C7 120.76(15) no
C2 C1 C7 119.61(15) no
O3 C2 C3 118.11(16) no
O3 C2 C1 123.01(16) no
C3 C2 C1 118.87(16) no
C4 C3 C2 120.97(16) no
C4 C3 H3 119.5 no
C2 C3 H3 119.5 no
C3 C4 C5 120.09(16) no
C3 C4 H4 120.0 no
C5 C4 H4 120.0 no
C6 C5 C4 119.46(16) no
C6 C5 S1 117.90(12) no
C4 C5 S1 122.63(13) no
C5 C6 C1 120.98(15) no
C5 C6 H6 119.5 no
C1 C6 H6 119.5 no
O2 C7 O1 122.75(17) no
O2 C7 C1 123.05(17) no
O1 C7 C1 114.20(15) no
C9 C8 N1 108.85(15) no
C9 C8 N3 125.28(18) no
N1 C8 N3 125.85(17) no
C8 C9 N2 105.54(16) no
C8 C9 H9 127.2 no
N2 C9 H9 127.2 no
N2 C10 N1 107.62(16) no
N2 C10 C11 124.35(17) no
N1 C10 C11 128.03(17) no
C10 C11 H11A 109.5 no
C10 C11 H11B 109.5 no
H11A C11 H11B 109.5 no
C10 C11 H11C 109.5 no
H11A C11 H11C 109.5 no
H11B C11 H11C 109.5 no
N1 C12 C13 111.03(16) no
N1 C12 H12A 109.4 no
C13 C12 H12A 109.4 no
N1 C12 H12B 109.4 no
C13 C12 H12B 109.4 no
H12A C12 H12B 108.0 no
O9' C13 O9 94.5(6) no
O9' C13 C12 116.4(5) no
O9 C13 C12 109.93(18) no
O9' C13 H13A 115.5 no
O9 C13 H13A 109.7 no
C12 C13 H13A 109.7 no
O9 C13 H13B 109.7 no
C12 C13 H13B 109.7 no
H13A C13 H13B 108.2 no
O9' C13 H13C 106.6 no
C12 C13 H13C 108.5 no
H13A C13 H13C 98.3 no
H13B C13 H13C 121.6 no
O9' C13 H13D 109.2 no
O9 C13 H13D 118.2 no
C12 C13 H13D 108.4 no
H13B C13 H13D 100.4 no
H13C C13 H13D 107.4 no
C10 N1 C8 107.09(14) no
C10 N1 C12 123.38(16) no
C8 N1 C12 129.19(16) no
C10 N2 C9 110.91(15) no
C10 N2 H2 122.7(16) no
C9 N2 H2 126.1(16) no
O7 N3 O8 124.99(19) no
O7 N3 C8 118.5(2) no
O8 N3 C8 116.46(19) no
C7 O1 H1 108(2) no
C2 O3 H3A 105(2) no
C13 O9 H9A 104(3) no
H13C O9 H9A 119.2 no
C13 O9' H9' 109(10) no
O5 S1 O4 112.76(9) no
O5 S1 O6 112.23(8) no
O4 S1 O6 112.44(8) no
O5 S1 C5 106.37(8) no
O4 S1 C5 106.18(8) no
O6 S1 C5 106.24(7) no

loop_
_geom_bond_atom_site_label_1
_geom_bond_atom_site_label_2
_geom_bond_distance
_geom_bond_publ_flag
C1 C6 1.391(2) no
C1 C2 1.405(2) no
C1 C7 1.475(2) no
C2 O3 1.348(2) no
C2 C3 1.400(3) no
C3 C4 1.376(3) no
C3 H3 0.9300 no
C4 C5 1.398(2) no
C4 H4 0.9300 no
C5 C6 1.384(2) no
C5 S1 1.7662(17) no
C6 H6 0.9300 no
C7 O2 1.217(2) no
C7 O1 1.317(2) no
C8 C9 1.346(2) no
C8 N1 1.379(2) no
C8 N3 1.434(2) no
C9 N2 1.352(2) no
C9 H9 0.9300 no
C10 N2 1.328(2) no
C10 N1 1.340(2) no
C10 C11 1.469(3) no
C11 H11A 0.9600 no
C11 H11B 0.9600 no
C11 H11C 0.9600 no
C12 N1 1.482(2) no
C12 C13 1.512(3) no
C12 H12A 0.9700 no
C12 H12B 0.9700 no
C13 O9' 1.265(8) no
C13 O9 1.361(3) no
C13 H13A 0.9700 no
C13 H13B 0.9700 no
C13 H13C 0.9700 no
C13 H13D 0.9700 no
N2 H2 0.81(2) no
N3 O7 1.221(3) no
N3 O8 1.223(3) no
O1 H1 0.86(3) no
O3 H3A 0.83(3) no
O4 S1 1.4539(12) no
O5 S1 1.4437(13) no
O6 S1 1.4579(14) no
O9 H13C 0.4764 no
O9 H9A 0.820(10) no
O9' H9' 0.820(10) no

loop_
_geom_hbond_atom_site_label_D
_geom_hbond_atom_site_label_H
_geom_hbond_atom_site_label_A
_geom_hbond_site_symmetry_A
_geom_hbond_distance_DH
_geom_hbond_distance_HA
_geom_hbond_distance_DA
_geom_hbond_angle_DHA
_geom_hbond_publ_flag
O3 H3A O2 . 0.83(3) 1.86(3) 2.618(2) 151(3) yes
N2 H2 O6 . 0.81(2) 1.97(2) 2.7557(19) 163(2) yes
C13 H13D O7 3_556 0.97 2.46 3.280(3) 142.3 yes
C11 H11C O4 2_646 0.96 2.55 3.457(3) 156.7 yes
O9 H9A O5 4_565 0.820(10) 2.129(13) 2.940(2) 170(4) yes
O9' H9' O2 3_566 0.820(10) 2.258(13) 2.830(2) 127(2) yes
O1 H1 O4 1_455 0.86(3) 1.73(3) 2.5801(19) 171(3) yes

loop_
_geom_torsion_atom_site_label_1
_geom_torsion_atom_site_label_2
_geom_torsion_atom_site_label_3
_geom_torsion_atom_site_label_4
_geom_torsion
_geom_torsion_publ_flag
C6 C1 C2 O3 -176.99(16) no
C7 C1 C2 O3 1.0(3) no
C6 C1 C2 C3 1.7(2) no
C7 C1 C2 C3 179.71(16) no
O3 C2 C3 C4 178.52(17) no
C1 C2 C3 C4 -0.2(3) no
C2 C3 C4 C5 -1.2(3) no
C3 C4 C5 C6 1.1(3) no
C3 C4 C5 S1 -179.15(14) no
C4 C5 C6 C1 0.4(2) no
S1 C5 C6 C1 -179.38(12) no
C2 C1 C6 C5 -1.8(2) no
C7 C1 C6 C5 -179.78(15) no
C6 C1 C7 O2 179.04(18) no
C2 C1 C7 O2 1.1(3) no
C6 C1 C7 O1 -1.0(2) no
C2 C1 C7 O1 -178.93(16) no
N1 C8 C9 N2 0.23(19) no
N3 C8 C9 N2 178.58(16) no
N1 C12 C13 O9' -44.9(7) no
N1 C12 C13 O9 61.0(3) no
N2 C10 N1 C8 0.23(18) no
C11 C10 N1 C8 -179.79(17) no
N2 C10 N1 C12 174.03(15) no
C11 C10 N1 C12 -6.0(3) no
C9 C8 N1 C10 -0.29(19) no
N3 C8 N1 C10 -178.63(16) no
C9 C8 N1 C12 -173.61(17) no
N3 C8 N1 C12 8.0(3) no
C13 C12 N1 C10 -96.5(2) no
C13 C12 N1 C8 75.8(2) no
N1 C10 N2 C9 -0.10(19) no
C11 C10 N2 C9 179.92(17) no
C8 C9 N2 C10 -0.1(2) no
C9 C8 N3 O7 -175.94(19) no
N1 C8 N3 O7 2.1(3) no
C9 C8 N3 O8 2.8(3) no
N1 C8 N3 O8 -179.15(17) no
C6 C5 S1 O5 -42.03(15) no
C4 C5 S1 O5 138.20(15) no
C6 C5 S1 O4 -162.37(13) no
C4 C5 S1 O4 17.86(17) no
C6 C5 S1 O6 77.73(14) no
C4 C5 S1 O6 -102.04(15) no
